data_1569076
loop_
_publ_author_name
'Budziak-Wieczorek, Iwona'
'Kami&#x144;ski, Daniel'
'Skrzypek, Alicja'
'Cio&#x142;ek, Anna'
'Skrzypek, Tomasz'
'Janik-Zabrotowicz, Ewa'
'Arczewska, Marta'

_publ_section_title
;
 Naturally Occurring Chalcones with Aggregation-Induced Emission
 Enhancement Characteristics.
;
_journal_issue 8
_journal_name_full 'Molecules (Basel, Switzerland)'
_journal_page_first 3412
_journal_paper_doi 10.3390/molecules28083412
_journal_volume 28
_journal_year 2023
_chemical_formula_moiety 'C20 H20 O4'
_chemical_formula_sum 'C20 H20 O4'
_chemical_formula_weight 324.36
_chemical_name_systematic Isobavachalcone
_space_group_crystal_system monoclinic
_space_group_IT_number 14
_space_group_name_Hall '-P 2ybc'
_space_group_name_H-M_alt 'P 1 21/c 1'
_atom_sites_solution_hydrogens geom
_atom_sites_solution_primary iterative
_audit_creation_date 2023-02-21
_audit_creation_method
;
Olex2 1.5
(compiled 2022.04.07 svn.rca3783a0 for OlexSys, GUI svn.r6498)
;
_cell_angle_alpha 90
_cell_angle_beta 97.215(18)
_cell_angle_gamma 90
_cell_formula_units_Z 4
_cell_length_a 19.354(4)
_cell_length_b 15.2873(18)
_cell_length_c 7.2681(11)
_cell_measurement_reflns_used 2154
_cell_measurement_temperature 296
_cell_measurement_theta_max 62.7220
_cell_measurement_theta_min 3.7060
_cell_volume 2133.4(6)
_computing_cell_refinement 'CrysAlisPro 1.171.41.123a (Rigaku OD, 2022)'
_computing_data_collection 'CrysAlisPro 1.171.41.123a (Rigaku OD, 2022)'
_computing_data_reduction 'CrysAlisPro 1.171.41.123a (Rigaku OD, 2022)'
_computing_molecular_graphics 'Olex2 1.5 (Dolomanov et al., 2009)'
_computing_publication_material 'Olex2 1.5 (Dolomanov et al., 2009)'
_computing_structure_refinement 'SHELXL n/a (Sheldrick, 2015)'
_computing_structure_solution 'olex2.solve 1.5 (Bourhis et al., 2015)'
_diffrn_ambient_temperature 296.00
_diffrn_detector 'Hybrid Pixel Array Detector'
_diffrn_detector_area_resol_mean 5.8140
_diffrn_measured_fraction_theta_full 0.982
_diffrn_measured_fraction_theta_max 0.969
_diffrn_measurement_details
;
List of Runs (angles in degrees, time in seconds):

  # Type    Start    End  Width  t~exp~   \w     \q     \k     \f   Frames
--------------------------------------------------------------------------
  1  \w     24.00  58.00   0.50   10.31    --    0.00   0.00-180.00   68
  2  \w     -9.00  40.00   0.50   10.31    --    0.00  60.00 150.00   98
  3  \w    -75.00 -17.00   0.50   10.31    --    0.00  60.00 150.00  116
  4  \w   -176.00-135.00   0.50   41.24    --  -90.00  59.00 -45.56   82
  5  \w   -178.00-111.00   0.50   41.24    --  -90.00  59.00-137.52  134
  6  \w   -100.00  -2.00   0.50   41.24    --  -90.00  59.00-137.52  196
  7  \w    -89.00 -61.00   0.50   41.24    --  -90.00  59.00 -45.56   56
  8  \w   -177.00-118.00   0.50   41.24    --  -90.00  20.00  90.00  118
  9  \w   -176.00-150.00   0.50   41.24    --  -90.00  59.00  88.91   52
 10  \w   -121.00 -95.00   0.50   41.24    --  -90.00  59.00  88.91   52
 11  \w    -56.00  -9.00   0.50   41.24    --  -90.00  59.00  88.91   94
 12  \w   -178.00-100.00   0.50   41.24    --  -90.00  20.00 -90.00  156
 13  \w    -95.00  -1.00   0.50   41.24    --  -90.00  20.00 -90.00  188
 14  \w   -178.00 -93.00   0.50   41.24    --  -90.00  58.00 156.18  170
 15  \w    -39.00  -2.00   0.50   41.24    --  -90.00  58.00 156.18   74
 16  \w    -90.00 -57.00   0.50   41.24    --  -90.00  58.00 156.18   66
 17  \w   -129.00 -98.00   0.50   41.24    --  -90.00  59.00 -45.56   62
 18  \w    -84.00 -59.00   0.50   41.24    --  -90.00  57.00  17.19   50
 19  \w    -97.00 -56.00   0.50   41.24    --  -90.00  20.00  90.00   82
 20  \w   -171.00-138.00   0.50   41.24    --  -90.00  50.00  30.00   66
 21  \w    -39.00 -11.00   0.50   41.24    --  -90.00  50.00  30.00   56
 22  \w   -177.00-114.00   0.50   41.24    --  -90.00  50.00  90.00  126
 23  \w   -175.00-150.00   0.50   41.24    --  -90.00  40.00 -30.00   50
 24  \w    -60.00 -32.00   0.50   41.24    --  -90.00  40.00 -30.00   56
 25  \w   -167.00-141.00   0.50   41.24    --  -90.00  50.00 -90.00   52
 26  \w    -54.00 -26.00   0.50   41.24    --  -90.00  50.00 -90.00   56
 27  \w   -178.00-116.00   0.50   41.24    --  -90.00  57.00  17.19  124
;
_diffrn_measurement_device 'four-circle diffractometer'
_diffrn_measurement_device_type 'XtaLAB AFC11 (RCD3): quarter-chi single'
_diffrn_measurement_method '\w scans'
_diffrn_orient_matrix_type 'CrysAlisPro convention (1999,Acta A55,543-557)'
_diffrn_orient_matrix_UB_11 0.1304921000
_diffrn_orient_matrix_UB_12 0.0478106000
_diffrn_orient_matrix_UB_13 0.0567523000
_diffrn_orient_matrix_UB_21 0.0847725000
_diffrn_orient_matrix_UB_22 0.0514473000
_diffrn_orient_matrix_UB_23 -0.0568042000
_diffrn_orient_matrix_UB_31 -0.1461804000
_diffrn_orient_matrix_UB_32 0.0722129000
_diffrn_orient_matrix_UB_33 0.0030269000
_diffrn_radiation_monochromator mirror
_diffrn_radiation_probe x-ray
_diffrn_radiation_type 'Cu K\a'
_diffrn_radiation_wavelength 1.54184
_diffrn_reflns_av_R_equivalents 0.1271
_diffrn_reflns_av_unetI/netI 0.1160
_diffrn_reflns_Laue_measured_fraction_full 0.982
_diffrn_reflns_Laue_measured_fraction_max 0.969
_diffrn_reflns_limit_h_max 23
_diffrn_reflns_limit_h_min -22
_diffrn_reflns_limit_k_max 17
_diffrn_reflns_limit_k_min -18
_diffrn_reflns_limit_l_max 8
_diffrn_reflns_limit_l_min -8
_diffrn_reflns_number 15785
_diffrn_reflns_point_group_measured_fraction_full 0.982
_diffrn_reflns_point_group_measured_fraction_max 0.969
_diffrn_reflns_theta_full 67.684
_diffrn_reflns_theta_max 68.533
_diffrn_reflns_theta_min 3.696
_diffrn_source 'Rotating-anode X-ray tube'
_diffrn_source_type 'Rigaku (Cu) X-ray Source'
_exptl_absorpt_coefficient_mu 0.568
_exptl_absorpt_correction_T_max 1.00000
_exptl_absorpt_correction_T_min 0.75861
_exptl_absorpt_correction_type multi-scan
_exptl_absorpt_process_details
;
CrysAlisPro 1.171.41.123a (Rigaku Oxford Diffraction, 2022)
Empirical absorption correction using spherical harmonics,
implemented in SCALE3 ABSPACK scaling algorithm.
;
_exptl_crystal_colour 'clear light yellow'
_exptl_crystal_colour_lustre clear
_exptl_crystal_colour_modifier light
_exptl_crystal_colour_primary yellow
_exptl_crystal_density_diffrn 1.010
_exptl_crystal_description plate
_exptl_crystal_F_000 688
_exptl_crystal_preparation
;
purification from hexane acetonitrile 9:1
recristalization from ethanol
;
_exptl_crystal_recrystallization_method 'solvent evaporation from ethanol'
_exptl_crystal_size_max 0.3
_exptl_crystal_size_mid 0.2
_exptl_crystal_size_min 0.01
_refine_diff_density_max 1.061
_refine_diff_density_min -0.734
_refine_diff_density_rms 0.266
_refine_ls_extinction_coef 0.48(7)
_refine_ls_extinction_expression Fc^*^=kFc[1+0.001xFc^2^\l^3^/sin(2\q)]^-1/4^
_refine_ls_extinction_method 'SHELXL-2014/7 (Sheldrick 2014'
_refine_ls_goodness_of_fit_ref 1.918
_refine_ls_hydrogen_treatment constr
_refine_ls_matrix_type full
_refine_ls_number_parameters 223
_refine_ls_number_reflns 3809
_refine_ls_number_restraints 0
_refine_ls_restrained_S_all 1.918
_refine_ls_R_factor_all 0.3082
_refine_ls_R_factor_gt 0.2758
_refine_ls_shift/su_max 0.000
_refine_ls_shift/su_mean 0.000
_refine_ls_structure_factor_coef Fsqd
_refine_ls_weighting_details 'w=1/[\s^2^(Fo^2^)+(0.2000P)^2^] where P=(Fo^2^+2Fc^2^)/3'
_refine_ls_weighting_scheme calc
_refine_ls_wR_factor_gt 0.5307
_refine_ls_wR_factor_ref 0.5557
_reflns_Friedel_coverage 0.000
_reflns_number_gt 2178
_reflns_number_total 3809
_reflns_threshold_expression 'I > 2\s(I)'
_cod_data_source_file IBC_autored.cif
_cod_data_source_block ibc_autored
_cod_database_code 1569076
_shelx_shelxl_version_number 2014/7
_chemical_oxdiff_formula C20O4H20
_chemical_oxdiff_usercomment 'Z etanolu'
_shelx_space_group_comment
;
The symmetry employed for this shelxl refinement is uniquely defined
by the following loop, which should always be used as a source of
symmetry information in preference to the above space-group names.
They are only intended as comments.
;
_shelx_estimated_absorpt_t_max 0.994
_shelx_estimated_absorpt_t_min 0.848
_reflns_odcompleteness_completeness 96.57
_reflns_odcompleteness_iscentric 1
_reflns_odcompleteness_theta 68.66
_olex2_refinement_description
;
1. Fixed Uiso
 At 1.2 times of:
  All C(H) groups, All C(H,H) groups
 At 1.5 times of:
  All C(H,H,H) groups, All O(H) groups
2.a Secondary CH2 refined with riding coordinates:
 C16(H13,H12)
2.b Aromatic/amide H refined with riding coordinates:
 C5(H3), C9(H6), C8(H5), C6(H4), C17(H14), C15(H7), C11(H11), C12(H10), C14(H8)
2.c Idealised Me refined as rotating group:
 C19(H19,H20,H18), C20(H16,H17,H15)
2.d Idealised tetrahedral OH refined as rotating group:
 O2(H1), O3(H2), O4(H9)
;
_olex2_exptl_crystal_mounting_method 'oil, nylon loop'
_olex2_submission_special_instructions 'No special instructions were received'
_oxdiff_exptl_absorpt_empirical_details
;
Empirical correction (ABSPACK) includes:
- Absorption correction using spherical harmonics
- Frame scaling
;
_oxdiff_exptl_absorpt_empirical_full_max 2.031
_oxdiff_exptl_absorpt_empirical_full_min 0.555

loop_
_space_group_symop_operation_xyz
'x, y, z'
'-x, y+1/2, -z+1/2'
'-x, -y, -z'
'x, -y-1/2, z-1/2'

loop_
_atom_site_label
_atom_site_type_symbol
_atom_site_fract_x
_atom_site_fract_y
_atom_site_fract_z
_atom_site_U_iso_or_equiv
_atom_site_adp_type
_atom_site_occupancy
_atom_site_site_symmetry_order
_atom_site_calc_flag
_atom_site_refinement_flags_posn
_atom_site_refinement_flags_adp
_atom_site_refinement_flags_occupancy
_atom_site_disorder_assembly
_atom_site_disorder_group
O2 O 0.5658(3) 0.2783(3) 0.7822(9) 0.107(2) Uani 1 1 d . . . . .
H2 H 0.5346 0.2463 0.8090 0.160 Uiso 1 1 calc R U . . .
O3 O 0.6187(3) 0.5723(3) 0.6888(8) 0.103(2) Uani 1 1 d . . . . .
H3 H 0.6054 0.6216 0.7116 0.154 Uiso 1 1 calc R U . . .
O1 O 0.4424(3) 0.2362(3) 0.8344(8) 0.105(2) Uani 1 1 d . . . . .
C11 C 0.4739(4) 0.3820(4) 0.7895(9) 0.078(2) Uani 1 1 d . . . . .
C13 C 0.5018(5) 0.5333(4) 0.7329(10) 0.085(2) Uani 1 1 d . . . . .
H13 H 0.4875 0.5911 0.7145 0.102 Uiso 1 1 calc R U . . .
C16 C 0.5431(5) 0.3632(4) 0.7744(10) 0.082(2) Uani 1 1 d . . . . .
C14 C 0.5701(5) 0.5121(4) 0.7276(10) 0.087(3) Uani 1 1 d . . . . .
C8 C 0.3062(5) 0.2822(5) 0.9084(10) 0.092(2) Uani 1 1 d . . . . .
H8 H 0.3191 0.2236 0.9104 0.110 Uiso 1 1 calc R U . . .
C15 C 0.5932(4) 0.4246(4) 0.7407(9) 0.081(2) Uani 1 1 d . . . . .
C10 C 0.4236(5) 0.3153(5) 0.8355(10) 0.088(2) Uani 1 1 d . . . . .
C9 C 0.3539(5) 0.3373(5) 0.8702(12) 0.092(2) Uani 1 1 d . . . . .
H9 H 0.3418 0.3962 0.8649 0.110 Uiso 1 1 calc R U . . .
C12 C 0.4548(5) 0.4717(5) 0.7645(11) 0.094(2) Uani 1 1 d . . . . .
H12 H 0.4089 0.4881 0.7700 0.112 Uiso 1 1 calc R U . . .
C5 C 0.2386(5) 0.2991(5) 0.9468(11) 0.087(2) Uani 1 1 d . . . . .
C18 C 0.6744(5) 0.3747(5) 0.5296(11) 0.097(3) Uani 1 1 d . . . . .
H18 H 0.6465 0.3285 0.4812 0.116 Uiso 1 1 calc R U . . .
C17 C 0.6675(4) 0.4005(5) 0.7215(10) 0.087(2) Uani 1 1 d . . . . .
H17A H 0.6976 0.4501 0.7563 0.104 Uiso 1 1 calc R U . . .
H17B H 0.6821 0.3525 0.8047 0.104 Uiso 1 1 calc R U . . .
C19 C 0.7179(5) 0.4115(6) 0.4131(12) 0.098(3) Uani 1 1 d . . . . .
C4 C 0.2144(6) 0.3834(6) 0.9940(14) 0.112(3) Uani 1 1 d . . . . .
H4 H 0.2464 0.4291 1.0041 0.134 Uiso 1 1 calc R U . . .
C6 C 0.1900(6) 0.2304(6) 0.9497(13) 0.112(3) Uani 1 1 d . . . . .
H6 H 0.2044 0.1736 0.9287 0.135 Uiso 1 1 calc R U . . .
C21 C 0.7176(7) 0.3777(8) 0.2216(15) 0.141(4) Uani 1 1 d . . . . .
H21A H 0.7613 0.3496 0.2108 0.211 Uiso 1 1 calc R U . . .
H21B H 0.7110 0.4253 0.1351 0.211 Uiso 1 1 calc R U . . .
H21C H 0.6805 0.3362 0.1949 0.211 Uiso 1 1 calc R U . . .
O4 O 0.0358(6) 0.3402(11) 1.0591(19) 0.203(5) Uani 1 1 d . . . . .
H4A H 0.0329 0.3196 1.1620 0.304 Uiso 1 1 calc R U . . .
C7 C 0.1225(7) 0.2435(10) 0.9820(15) 0.132(4) Uani 1 1 d . . . . .
H7 H 0.0920 0.1964 0.9805 0.159 Uiso 1 1 calc R U . . .
C2 C 0.0994(7) 0.3290(11) 1.0177(18) 0.139(4) Uani 1 1 d . . . . .
C20 C 0.7595(8) 0.4867(9) 0.4697(16) 0.149(5) Uani 1 1 d . . . . .
H20A H 0.7378 0.5382 0.4133 0.223 Uiso 1 1 calc R U . . .
H20B H 0.8050 0.4800 0.4315 0.223 Uiso 1 1 calc R U . . .
H20C H 0.7638 0.4923 0.6022 0.223 Uiso 1 1 calc R U . . .
C3 C 0.1510(7) 0.4011(9) 1.0240(18) 0.137(4) Uani 1 1 d . . . . .
H3A H 0.1382 0.4581 1.0490 0.164 Uiso 1 1 calc R U . . .

loop_
_atom_site_aniso_label
_atom_site_aniso_U_11
_atom_site_aniso_U_22
_atom_site_aniso_U_33
_atom_site_aniso_U_23
_atom_site_aniso_U_13
_atom_site_aniso_U_12
O2 0.169(5) 0.034(2) 0.122(4) 0.004(2) 0.036(4) 0.009(3)
O3 0.144(5) 0.059(3) 0.108(4) -0.005(3) 0.029(3) -0.011(3)
O1 0.158(5) 0.041(3) 0.121(4) 0.005(2) 0.031(3) 0.002(2)
C11 0.123(6) 0.043(3) 0.068(4) 0.007(3) 0.012(4) 0.003(3)
C13 0.139(7) 0.036(3) 0.084(5) 0.007(3) 0.035(4) 0.008(4)
C16 0.133(6) 0.038(3) 0.076(4) 0.009(3) 0.015(4) 0.009(3)
C14 0.150(8) 0.049(4) 0.067(4) -0.007(3) 0.026(4) -0.001(4)
C8 0.132(7) 0.072(5) 0.075(4) 0.006(3) 0.028(4) 0.003(4)
C15 0.129(6) 0.050(4) 0.063(4) 0.004(3) 0.014(3) -0.005(3)
C10 0.137(7) 0.056(4) 0.073(4) 0.011(3) 0.018(4) -0.005(4)
C9 0.120(6) 0.054(4) 0.106(6) 0.003(3) 0.036(4) -0.003(4)
C12 0.131(6) 0.055(4) 0.097(5) -0.005(3) 0.024(4) 0.011(4)
C5 0.117(6) 0.070(4) 0.080(5) 0.001(3) 0.029(4) -0.005(4)
C18 0.136(7) 0.066(4) 0.090(5) -0.020(4) 0.021(5) 0.003(4)
C17 0.113(6) 0.070(4) 0.079(4) 0.001(3) 0.014(4) 0.004(4)
C19 0.133(7) 0.074(5) 0.093(5) 0.005(4) 0.033(5) -0.004(4)
C4 0.136(8) 0.092(6) 0.116(7) 0.010(5) 0.050(5) 0.011(5)
C6 0.154(9) 0.086(6) 0.102(6) -0.011(5) 0.035(5) -0.008(5)
C21 0.219(12) 0.105(7) 0.110(7) -0.026(6) 0.063(7) -0.005(7)
O4 0.147(8) 0.256(15) 0.215(11) -0.025(10) 0.056(7) 0.017(7)
C7 0.135(9) 0.152(11) 0.115(8) -0.011(7) 0.039(6) -0.034(8)
C2 0.118(9) 0.164(13) 0.143(10) -0.002(8) 0.046(7) 0.027(8)
C20 0.220(13) 0.131(9) 0.101(7) -0.010(6) 0.042(7) -0.058(9)
C3 0.150(10) 0.116(8) 0.152(10) 0.022(7) 0.045(7) 0.027(8)

loop_
_atom_type_symbol
_atom_type_description
_atom_type_scat_dispersion_real
_atom_type_scat_dispersion_imag
_atom_type_scat_source
C C 0.0181 0.0091 'International Tables Vol C Tables 4.2.6.8 and 6.1.1.4'
H H 0.0000 0.0000 'International Tables Vol C Tables 4.2.6.8 and 6.1.1.4'
O O 0.0492 0.0322 'International Tables Vol C Tables 4.2.6.8 and 6.1.1.4'

loop_
_geom_angle_atom_site_label_1
_geom_angle_atom_site_label_2
_geom_angle_atom_site_label_3
_geom_angle
_geom_angle_site_symmetry_1
_geom_angle_site_symmetry_3
_geom_angle_publ_flag
C16 O2 H2 109.5 . . ?
C14 O3 H3 109.5 . . ?
C16 C11 C10 123.1(6) . . ?
C16 C11 C12 115.2(7) . . ?
C12 C11 C10 121.7(8) . . ?
C14 C13 H13 119.5 . . ?
C12 C13 H13 119.5 . . ?
C12 C13 C14 120.9(7) . . ?
O2 C16 C11 120.0(6) . . ?
O2 C16 C15 114.8(8) . . ?
C11 C16 C15 125.0(6) . . ?
O3 C14 C15 115.5(8) . . ?
C13 C14 O3 122.5(6) . . ?
C13 C14 C15 121.6(7) . . ?
C9 C8 H8 115.5 . . ?
C9 C8 C5 129.0(8) . . ?
C5 C8 H8 115.5 . . ?
C16 C15 C14 115.4(8) . . ?
C16 C15 C17 123.0(6) . . ?
C14 C15 C17 121.6(7) . . ?
O1 C10 C11 117.5(8) . . ?
O1 C10 C9 120.0(7) . . ?
C9 C10 C11 122.4(7) . . ?
C8 C9 C10 126.0(8) . . ?
C8 C9 H9 117.0 . . ?
C10 C9 H9 117.0 . . ?
C11 C12 H12 119.2 . . ?
C13 C12 C11 121.6(8) . . ?
C13 C12 H12 119.2 . . ?
C8 C5 C4 124.0(8) . . ?
C8 C5 C6 120.6(8) . . ?
C6 C5 C4 115.3(9) . . ?
C17 C18 H18 116.4 . . ?
C19 C18 H18 116.4 . . ?
C19 C18 C17 127.2(8) . . ?
C15 C17 H17A 109.5 . . ?
C15 C17 H17B 109.5 . . ?
C18 C17 C15 110.8(6) . . ?
C18 C17 H17A 109.5 . . ?
C18 C17 H17B 109.5 . . ?
H17A C17 H17B 108.1 . . ?
C18 C19 C21 120.1(9) . . ?
C18 C19 C20 120.8(8) . . ?
C20 C19 C21 118.9(9) . . ?
C5 C4 H4 117.5 . . ?
C3 C4 C5 125.0(11) . . ?
C3 C4 H4 117.5 . . ?
C5 C6 H6 118.5 . . ?
C7 C6 C5 123.0(10) . . ?
C7 C6 H6 118.5 . . ?
C19 C21 H21A 109.5 . . ?
C19 C21 H21B 109.5 . . ?
C19 C21 H21C 109.5 . . ?
H21A C21 H21B 109.5 . . ?
H21A C21 H21C 109.5 . . ?
H21B C21 H21C 109.5 . . ?
C2 O4 H4A 109.5 . . ?
C6 C7 H7 120.1 . . ?
C6 C7 C2 119.7(11) . . ?
C2 C7 H7 120.1 . . ?
O4 C2 C7 119.3(15) . . ?
O4 C2 C3 122.7(14) . . ?
C7 C2 C3 117.7(10) . . ?
C19 C20 H20A 109.5 . . ?
C19 C20 H20B 109.5 . . ?
C19 C20 H20C 109.5 . . ?
H20A C20 H20B 109.5 . . ?
H20A C20 H20C 109.5 . . ?
H20B C20 H20C 109.5 . . ?
C4 C3 C2 119.0(12) . . ?
C4 C3 H3A 120.5 . . ?
C2 C3 H3A 120.5 . . ?

loop_
_geom_bond_atom_site_label_1
_geom_bond_atom_site_label_2
_geom_bond_distance
_geom_bond_site_symmetry_2
_geom_bond_publ_flag
O2 H2 0.8200 . ?
O2 C16 1.370(8) . ?
O3 H3 0.8200 . ?
O3 C14 1.371(10) . ?
O1 C10 1.262(9) . ?
C11 C16 1.387(12) . ?
C11 C10 1.477(11) . ?
C11 C12 1.426(9) . ?
C13 H13 0.9300 . ?
C13 C14 1.366(11) . ?
C13 C12 1.348(11) . ?
C16 C15 1.393(11) . ?
C14 C15 1.409(10) . ?
C8 H8 0.9300 . ?
C8 C9 1.304(12) . ?
C8 C5 1.396(12) . ?
C15 C17 1.507(12) . ?
C10 C9 1.444(13) . ?
C9 H9 0.9300 . ?
C12 H12 0.9300 . ?
C5 C4 1.428(13) . ?
C5 C6 1.412(13) . ?
C18 H18 0.9300 . ?
C18 C17 1.472(11) . ?
C18 C19 1.386(12) . ?
C17 H17A 0.9700 . ?
C17 H17B 0.9700 . ?
C19 C21 1.484(13) . ?
C19 C20 1.434(14) . ?
C4 H4 0.9300 . ?
C4 C3 1.302(15) . ?
C6 H6 0.9300 . ?
C6 C7 1.370(15) . ?
C21 H21A 0.9600 . ?
C21 H21B 0.9600 . ?
C21 H21C 0.9600 . ?
O4 H4A 0.8200 . ?
O4 C2 1.314(14) . ?
C7 H7 0.9300 . ?
C7 C2 1.416(19) . ?
C2 C3 1.484(19) . ?
C20 H20A 0.9600 . ?
C20 H20B 0.9600 . ?
C20 H20C 0.9600 . ?
C3 H3A 0.9300 . ?

loop_
_geom_torsion_atom_site_label_1
_geom_torsion_atom_site_label_2
_geom_torsion_atom_site_label_3
_geom_torsion_atom_site_label_4
_geom_torsion
_geom_torsion_site_symmetry_1
_geom_torsion_site_symmetry_2
_geom_torsion_site_symmetry_3
_geom_torsion_site_symmetry_4
_geom_torsion_publ_flag
O2 C16 C15 C14 178.4(6) . . . . ?
O2 C16 C15 C17 -2.3(10) . . . . ?
O3 C14 C15 C16 -178.1(6) . . . . ?
O3 C14 C15 C17 2.6(9) . . . . ?
O1 C10 C9 C8 2.4(13) . . . . ?
C11 C16 C15 C14 2.1(10) . . . . ?
C11 C16 C15 C17 -178.7(6) . . . . ?
C11 C10 C9 C8 178.8(7) . . . . ?
C13 C14 C15 C16 -5.1(10) . . . . ?
C13 C14 C15 C17 175.7(6) . . . . ?
C16 C11 C10 O1 -10.4(10) . . . . ?
C16 C11 C10 C9 173.2(6) . . . . ?
C16 C11 C12 C13 -1.5(11) . . . . ?
C16 C15 C17 C18 85.7(8) . . . . ?
C14 C13 C12 C11 -1.4(12) . . . . ?
C14 C15 C17 C18 -95.1(8) . . . . ?
C8 C5 C4 C3 177.5(9) . . . . ?
C8 C5 C6 C7 -178.3(8) . . . . ?
C10 C11 C16 O2 7.2(11) . . . . ?
C10 C11 C16 C15 -176.6(6) . . . . ?
C10 C11 C12 C13 176.2(7) . . . . ?
C9 C8 C5 C4 -15.6(14) . . . . ?
C9 C8 C5 C6 167.6(8) . . . . ?
C12 C11 C16 O2 -175.1(6) . . . . ?
C12 C11 C16 C15 1.1(10) . . . . ?
C12 C11 C10 O1 172.1(7) . . . . ?
C12 C11 C10 C9 -4.3(11) . . . . ?
C12 C13 C14 O3 177.4(6) . . . . ?
C12 C13 C14 C15 4.9(11) . . . . ?
C5 C8 C9 C10 178.6(7) . . . . ?
C5 C4 C3 C2 2.8(17) . . . . ?
C5 C6 C7 C2 -1.1(15) . . . . ?
C17 C18 C19 C21 -179.3(9) . . . . ?
C17 C18 C19 C20 -4.2(16) . . . . ?
C19 C18 C17 C15 122.7(9) . . . . ?
C4 C5 C6 C7 4.6(13) . . . . ?
C6 C5 C4 C3 -5.5(14) . . . . ?
C6 C7 C2 O4 -176.1(11) . . . . ?
C6 C7 C2 C3 -1.8(16) . . . . ?
O4 C2 C3 C4 175.1(12) . . . . ?
C7 C2 C3 C4 1.1(17) . . . . ?
